data_7002686
loop_
_publ_author_name
'Inosako, Masayuki'
'Kunishita, Atsushi'
'Kubo, Minoru'
'Ogura, Takashi'
'Sugimoto, Hideki'
'Itoh, Shinobu'

_publ_section_title
;
 (\m-\h2:\h2-Disulfido)dinickel(II) complexes supported by 6-methyl-TPA
 ligands
;
_journal_issue 43
_journal_name_full 'Dalton Transactions'
_journal_page_first 9410
_journal_page_last 9417
_journal_paper_doi 10.1039/b910237j
_journal_year 2009
_chemical_formula_moiety 'C22 H27 Cl2 N5 Ni O9 '
_chemical_formula_sum 'C22 H27 Cl2 N5 Ni O9'
_chemical_formula_weight 635.09
_space_group_IT_number 14
_symmetry_cell_setting monoclinic
_symmetry_Int_Tables_number 14
_symmetry_space_group_name_Hall '-P 2yn'
_symmetry_space_group_name_H-M 'P 1 21/n 1'
_cell_angle_alpha 90.0000
_cell_angle_beta 89.06(3)
_cell_angle_gamma 90.0000
_cell_formula_units_Z 4
_cell_length_a 11.841(10)
_cell_length_b 19.517(12)
_cell_length_c 11.845(11)
_cell_measurement_reflns_used 21507
_cell_measurement_temperature 153.1
_cell_measurement_theta_max 27.4
_cell_measurement_theta_min 3.1
_cell_volume 2737(4)
_computing_cell_refinement PROCESS-AUTO
_computing_data_collection PROCESS-AUTO
_computing_data_reduction CrystalStructure
_computing_publication_material 'CrystalStructure 3.8'
_computing_structure_refinement CRYSTALS
_computing_structure_solution SIR92
_diffrn_detector_area_resol_mean 10.00
_diffrn_measured_fraction_theta_full 0.966
_diffrn_measured_fraction_theta_max 0.966
_diffrn_measurement_device_type 'Rigaku RAXIS-RAPID'
_diffrn_measurement_method \w
_diffrn_radiation_type 'Mo K\a'
_diffrn_radiation_wavelength 0.71075
_diffrn_reflns_av_R_equivalents 0.052
_diffrn_reflns_limit_h_max 15
_diffrn_reflns_limit_h_min -13
_diffrn_reflns_limit_k_max 25
_diffrn_reflns_limit_k_min -24
_diffrn_reflns_limit_l_max 15
_diffrn_reflns_limit_l_min -15
_diffrn_reflns_number 25308
_diffrn_reflns_theta_full 27.42
_diffrn_reflns_theta_max 27.42
_exptl_absorpt_coefficient_mu 0.962
_exptl_absorpt_correction_T_max 0.561
_exptl_absorpt_correction_T_min 0.561
_exptl_absorpt_correction_type none
_exptl_crystal_colour brown
_exptl_crystal_density_diffrn 1.541
_exptl_crystal_density_method 'not measured'
_exptl_crystal_description block
_exptl_crystal_F_000 1312.00
_exptl_crystal_size_max 0.60
_exptl_crystal_size_mid 0.60
_exptl_crystal_size_min 0.60
_refine_diff_density_max 2.71
_refine_diff_density_min -2.64
_refine_ls_extinction_method none
_refine_ls_goodness_of_fit_ref 1.073
_refine_ls_hydrogen_treatment refall
_refine_ls_number_parameters 377
_refine_ls_number_reflns 17242
_refine_ls_R_factor_gt 0.0516
_refine_ls_shift/su_max 0.0000
_refine_ls_structure_factor_coef F
_refine_ls_weighting_details 'w = 1/[0.0032Fo^2^ + 1.0000\s(Fo^2^)]'
_refine_ls_weighting_scheme calc
_refine_ls_wR_factor_ref 0.0809
_reflns_number_gt 17242
_reflns_number_total 6037
_reflns_threshold_expression F^2^>2.0\s(F^2^)
_cod_data_source_file b910237j.txt
_cod_data_source_block '_1_2'
_cod_original_formula_sum 'C22 H27 Cl2 N5 Ni O9 '
_cod_database_code 7002686

loop_
_symmetry_equiv_pos_site_id
_symmetry_equiv_pos_as_xyz
1 +X,+Y,+Z
2 1/2-X,1/2+Y,1/2-Z
3 -X,-Y,-Z
4 1/2+X,1/2-Y,1/2+Z

loop_
_atom_site_label
_atom_site_type_symbol
_atom_site_fract_x
_atom_site_fract_y
_atom_site_fract_z
_atom_site_U_iso_or_equiv
_atom_site_adp_type
_atom_site_occupancy
_atom_site_symmetry_multiplicity
_atom_site_calc_flag
_atom_site_refinement_flags
_atom_site_disorder_assembly
_atom_site_disorder_group
Ni(1) Ni 0.15356(2) 0.161420(10) 0.16394(2) 0.02494(7) Uani 1.00 1 d . . .
Cl(1) Cl 0.00564(4) 0.41950(2) -0.14529(4) 0.03834(14) Uani 1.00 1 d . . .
Cl(2) Cl 0.47534(4) 0.34450(2) 0.15575(4) 0.03682(13) Uani 1.00 1 d . . .
O(1) O -0.0619(3) 0.4759(2) -0.1593(3) 0.0797(11) Uiso 0.50 1 d P . .
O(2) O -0.0807(2) 0.45247(16) -0.2092(3) 0.0505(8) Uiso 0.50 1 d P . .
O(3) O 0.0363(2) 0.35934(16) -0.2040(3) 0.0487(7) Uiso 0.50 1 d P . .
O(4) O 0.0975(4) 0.4634(2) -0.1228(3) 0.0803(13) Uiso 0.50 1 d P . .
O(5) O 0.42340(17) 0.40421(8) 0.10994(14) 0.0682(5) Uani 1.00 1 d . . .
O(6) O 0.57893(14) 0.36025(10) 0.20801(13) 0.0639(5) Uani 1.00 1 d . . .
O(7) O 0.49591(14) 0.29681(8) 0.06556(13) 0.0569(5) Uani 1.00 1 d . . .
O(8) O 0.39953(12) 0.31301(7) 0.23747(11) 0.0421(4) Uani 1.00 1 d . . .
O(9) O 0.33148(12) 0.17720(7) 0.17224(13) 0.0436(4) Uani 1.00 1 d . . .
O(10) O -0.0457(2) 0.39420(15) -0.0362(2) 0.0459(7) Uiso 0.50 1 d P . .
O(11) O -0.0093(10) 0.4224(5) -0.2750(9) 0.114(3) Uiso 0.25 1 d P . .
O(12) O -0.0442(3) 0.37106(19) -0.0769(3) 0.0626(9) Uiso 0.50 1 d P . .
O(13) O 0.1216(2) 0.43506(17) -0.1174(2) 0.0452(7) Uiso 0.50 1 d P . .
O(14) O 0.0230(5) 0.3799(3) -0.2559(5) 0.0443(14) Uiso 0.25 1 d P . .
N(1) N 0.15870(13) 0.21808(7) 0.01618(12) 0.0263(3) Uani 1.00 1 d . . .
N(2) N -0.02648(13) 0.16548(6) 0.14077(13) 0.0275(4) Uani 1.00 1 d . . .
N(3) N 0.19110(14) 0.08291(7) 0.04310(13) 0.0344(4) Uani 1.00 1 d . . .
N(4) N 0.13185(12) 0.25776(6) 0.23610(12) 0.0260(3) Uani 1.00 1 d . . .
N(5) N 0.16751(14) 0.11038(7) 0.31435(13) 0.0338(4) Uani 1.00 1 d . . .
C(1) C -0.11315(17) 0.15386(9) 0.21545(16) 0.0321(5) Uani 1.00 1 d . . .
C(2) C -0.0961(2) 0.10991(12) 0.31451(18) 0.0496(6) Uani 1.00 1 d . . .
C(3) C -0.21855(17) 0.18380(10) 0.19939(17) 0.0384(5) Uani 1.00 1 d . . .
C(4) C -0.23709(17) 0.22531(10) 0.10757(19) 0.0419(6) Uani 1.00 1 d . . .
C(5) C -0.15100(17) 0.23510(9) 0.02988(17) 0.0346(5) Uani 1.00 1 d . . .
C(6) C -0.04722(15) 0.20499(8) 0.04918(15) 0.0263(4) Uani 1.00 1 d . . .
C(7) C 0.04718(15) 0.21031(9) -0.03629(15) 0.0294(4) Uani 1.00 1 d . . .
C(8) C 0.1814(2) 0.01416(9) 0.05055(18) 0.0445(6) Uani 1.00 1 d . . .
C(9) C 0.1173(3) -0.01540(11) 0.1497(2) 0.0807(9) Uani 1.00 1 d . . .
C(10) C 0.2288(2) -0.02841(11) -0.0335(2) 0.0514(6) Uani 1.00 1 d . . .
C(11) C 0.2782(2) -0.00001(12) -0.1268(2) 0.0584(7) Uani 1.00 1 d . . .
C(12) C 0.2839(2) 0.06901(11) -0.13699(19) 0.0467(6) Uani 1.00 1 d . . .
C(13) C 0.23980(17) 0.11015(10) -0.05042(16) 0.0351(5) Uani 1.00 1 d . . .
C(14) C 0.24632(16) 0.18673(9) -0.05744(16) 0.0334(5) Uani 1.00 1 d . . .
C(15) C 0.09872(16) 0.27199(9) 0.34318(16) 0.0331(5) Uani 1.00 1 d . . .
C(16) C 0.07395(18) 0.33741(9) 0.37913(19) 0.0396(5) Uani 1.00 1 d . . .
C(17) C 0.08174(19) 0.39021(10) 0.30091(18) 0.0433(6) Uani 1.00 1 d . . .
C(18) C 0.11467(18) 0.37583(9) 0.19126(18) 0.0376(5) Uani 1.00 1 d . . .
C(19) C 0.13951(15) 0.30869(9) 0.16127(15) 0.0274(4) Uani 1.00 1 d . . .
C(20) C 0.18496(16) 0.29037(9) 0.04548(15) 0.0317(5) Uani 1.00 1 d . . .
C(21) C 0.18584(17) 0.08170(9) 0.39498(17) 0.0346(5) Uani 1.00 1 d . . .
C(22) C 0.2074(2) 0.04489(11) 0.49933(17) 0.0458(6) Uani 1.00 1 d . . .
H(1) H -0.1139 0.0639 0.2957 0.061 Uiso 1.00 1 c R . .
H(2) H -0.1433 0.1246 0.3755 0.061 Uiso 1.00 1 c R . .
H(3) H -0.0193 0.1127 0.3359 0.061 Uiso 1.00 1 c R . .
H(4) H -0.2782 0.1751 0.2521 0.046 Uiso 1.00 1 c R . .
H(5) H -0.3088 0.2460 0.0976 0.051 Uiso 1.00 1 c R . .
H(6) H -0.1616 0.2632 -0.0346 0.041 Uiso 1.00 1 c R . .
H(7) H 0.0342 0.2493 -0.0824 0.036 Uiso 1.00 1 c R . .
H(8) H 0.0481 0.1703 -0.0819 0.035 Uiso 1.00 1 c R . .
H(9) H 0.1678 -0.0230 0.2100 0.097 Uiso 1.00 1 c R . .
H(10) H 0.0832 -0.0575 0.1291 0.097 Uiso 1.00 1 c R . .
H(11) H 0.0604 0.0161 0.1732 0.097 Uiso 1.00 1 c R . .
H(12) H 0.2236 -0.0768 -0.0262 0.061 Uiso 1.00 1 c R . .
H(13) H 0.3096 -0.0293 -0.1831 0.070 Uiso 1.00 1 c R . .
H(14) H 0.3161 0.0894 -0.2029 0.056 Uiso 1.00 1 c R . .
H(15) H 0.2350 0.2006 -0.1333 0.040 Uiso 1.00 1 c R . .
H(16) H 0.3185 0.2017 -0.0337 0.040 Uiso 1.00 1 c R . .
H(17) H 0.0924 0.2351 0.3952 0.039 Uiso 1.00 1 c R . .
H(18) H 0.0514 0.3460 0.4552 0.047 Uiso 1.00 1 c R . .
H(19) H 0.0651 0.4360 0.3226 0.052 Uiso 1.00 1 c R . .
H(20) H 0.1210 0.4117 0.1372 0.045 Uiso 1.00 1 c R . .
H(21) H 0.2646 0.2965 0.0435 0.038 Uiso 1.00 1 c R . .
H(22) H 0.1514 0.3197 -0.0085 0.038 Uiso 1.00 1 c R . .
H(23) H 0.1728 0.0681 0.5613 0.056 Uiso 1.00 1 c R . .
H(24) H 0.2864 0.0418 0.5108 0.055 Uiso 1.00 1 c R . .
H(25) H 0.1765 0.0001 0.4934 0.057 Uiso 1.00 1 c R . .

loop_
_atom_site_aniso_label
_atom_site_aniso_U_11
_atom_site_aniso_U_22
_atom_site_aniso_U_33
_atom_site_aniso_U_12
_atom_site_aniso_U_13
_atom_site_aniso_U_23
Ni(1) 0.02746(15) 0.02729(14) 0.02018(14) 0.00106(9) -0.00337(9) 0.00508(8)
Cl(1) 0.0288(2) 0.0377(2) 0.0488(3) -0.00138(19) -0.0079(2) -0.00010(19)
Cl(2) 0.0315(2) 0.0561(2) 0.0229(2) 0.0030(2) -0.00367(19) 0.00042(18)
O(5) 0.1003(15) 0.0614(9) 0.0428(10) 0.0234(9) -0.0044(9) 0.0075(7)
O(6) 0.0463(10) 0.1080(12) 0.0377(10) -0.0280(9) -0.0067(7) 0.0146(8)
O(7) 0.0544(10) 0.0810(10) 0.0352(9) 0.0170(8) 0.0055(7) -0.0130(7)
O(8) 0.0337(8) 0.0635(8) 0.0291(7) -0.0040(6) 0.0040(6) -0.0019(6)
O(9) 0.0280(7) 0.0625(8) 0.0406(8) 0.0037(6) -0.0093(6) 0.0084(6)
N(1) 0.0270(8) 0.0306(7) 0.0211(8) 0.0018(5) 0.0006(6) 0.0048(5)
N(2) 0.0278(8) 0.0327(7) 0.0221(8) -0.0053(5) -0.0013(6) -0.0019(5)
N(3) 0.0410(10) 0.0334(7) 0.0289(9) 0.0053(6) -0.0037(7) -0.0002(6)
N(4) 0.0253(8) 0.0304(7) 0.0226(8) -0.0015(5) -0.0047(6) 0.0035(5)
N(5) 0.0376(9) 0.0369(7) 0.0270(9) 0.0042(6) -0.0048(7) 0.0059(6)
C(1) 0.0296(10) 0.0413(9) 0.0253(10) -0.0094(7) 0.0023(8) -0.0060(7)
C(2) 0.0424(13) 0.0718(13) 0.0343(12) -0.0230(10) 0.0036(10) 0.0082(10)
C(3) 0.0294(11) 0.0480(10) 0.0377(12) -0.0073(8) 0.0062(9) -0.0143(8)
C(4) 0.0266(11) 0.0484(11) 0.0508(14) 0.0068(8) -0.0048(9) -0.0092(9)
C(5) 0.0311(10) 0.0375(9) 0.0355(11) 0.0026(7) -0.0063(8) 0.0008(7)
C(6) 0.0278(9) 0.0290(8) 0.0221(9) -0.0027(7) -0.0026(7) -0.0016(6)
C(7) 0.0284(10) 0.0379(9) 0.0222(9) -0.0014(7) -0.0075(7) 0.0042(6)
C(8) 0.0594(14) 0.0351(10) 0.0391(12) 0.0053(9) -0.0080(10) -0.0016(8)
C(9) 0.158(3) 0.0272(10) 0.0559(17) -0.0080(14) 0.0223(18) 0.0032(9)
C(10) 0.0572(15) 0.0409(11) 0.0563(15) 0.0062(10) -0.0092(12) -0.0131(9)
C(11) 0.0555(16) 0.0621(14) 0.0575(16) 0.0118(11) 0.0035(13) -0.0252(11)
C(12) 0.0452(13) 0.0603(13) 0.0345(12) 0.0071(10) -0.0009(10) -0.0087(9)
C(13) 0.0294(10) 0.0466(10) 0.0294(11) 0.0085(8) -0.0034(8) -0.0027(7)
C(14) 0.0271(10) 0.0483(10) 0.0247(10) 0.0010(8) 0.0038(8) 0.0056(7)
C(15) 0.0335(11) 0.0403(9) 0.0258(10) -0.0039(7) -0.0058(8) 0.0009(7)
C(16) 0.0389(12) 0.0434(11) 0.0364(12) 0.0019(8) 0.0008(9) -0.0054(8)
C(17) 0.0453(12) 0.0356(9) 0.0491(13) 0.0049(8) -0.0026(10) -0.0057(8)
C(18) 0.0375(11) 0.0329(9) 0.0426(12) -0.0019(8) -0.0033(9) 0.0054(7)
C(19) 0.0234(9) 0.0314(8) 0.0277(10) -0.0028(7) -0.0067(7) 0.0029(6)
C(20) 0.0323(10) 0.0352(8) 0.0276(10) -0.0060(7) -0.0051(8) 0.0123(7)
C(21) 0.0359(11) 0.0372(9) 0.0306(11) 0.0067(8) -0.0019(8) 0.0049(7)
C(22) 0.0497(13) 0.0539(11) 0.0335(12) 0.0156(10) 0.0046(10) 0.0174(9)

loop_
_atom_type_symbol
_atom_type_description
_atom_type_scat_dispersion_real
_atom_type_scat_dispersion_imag
_atom_type_scat_source
C C 0.003 0.002
;
International Tables for Crystallography
(1992, Vol. C, Tables 4.2.6.8 and 6.1.1.4)
;
H H 0.000 0.000
;
International Tables for Crystallography
(1992, Vol. C, Table 6.1.1.4)
;
O O 0.011 0.006
;
International Tables for Crystallography
(1992, Vol. C, Tables 4.2.6.8 and 6.1.1.4)
;
N N 0.006 0.003
;
International Tables for Crystallography
(1992, Vol. C, Tables 4.2.6.8 and 6.1.1.4)
;
Cl Cl 0.148 0.159
;
International Tables for Crystallography
(1992, Vol. C, Tables 4.2.6.8 and 6.1.1.4)
;
Ni Ni 0.339 1.112
;
International Tables for Crystallography
(1992, Vol. C, Tables 4.2.6.8 and 6.1.1.4)
;

loop_
_geom_angle_atom_site_label_1
_geom_angle_atom_site_label_2
_geom_angle_atom_site_label_3
_geom_angle
_geom_angle_publ_flag
_geom_angle_site_symmetry_1
_geom_angle_site_symmetry_2
_geom_angle_site_symmetry_3
O(9) Ni(1) N(1) 86.93(5) yes . . .
O(9) Ni(1) N(2) 168.60(5) yes . . .
O(9) Ni(1) N(3) 86.54(5) yes . . .
O(9) Ni(1) N(4) 88.05(5) yes . . .
O(9) Ni(1) N(5) 86.35(6) yes . . .
N(1) Ni(1) N(2) 83.58(5) yes . . .
N(1) Ni(1) N(3) 79.28(5) yes . . .
N(1) Ni(1) N(4) 82.31(5) yes . . .
N(1) Ni(1) N(5) 172.96(6) yes . . .
N(2) Ni(1) N(3) 97.83(5) yes . . .
N(2) Ni(1) N(4) 84.45(5) yes . . .
N(2) Ni(1) N(5) 102.85(6) yes . . .
N(3) Ni(1) N(4) 161.06(5) yes . . .
N(3) Ni(1) N(5) 102.39(5) yes . . .
N(4) Ni(1) N(5) 95.36(5) yes . . .
O(1) Cl(1) O(2) 32.3(2) yes . . .
O(1) Cl(1) O(3) 139.0(2) yes . . .
O(1) Cl(1) O(4) 89.4(2) yes . . .
O(1) Cl(1) O(10) 98.0(2) yes . . .
O(1) Cl(1) O(11) 77.0(4) yes . . .
O(1) Cl(1) O(12) 112.2(2) yes . . .
O(1) Cl(1) O(13) 114.6(2) yes . . .
O(1) Cl(1) O(14) 111.8(3) yes . . .
O(2) Cl(1) O(3) 107.07(19) yes . . .
O(2) Cl(1) O(4) 112.7(2) yes . . .
O(2) Cl(1) O(10) 108.62(18) yes . . .
O(2) Cl(1) O(11) 50.7(4) yes . . .
O(2) Cl(1) O(12) 108.5(2) yes . . .
O(2) Cl(1) O(13) 135.41(18) yes . . .
O(2) Cl(1) O(14) 82.1(2) yes . . .
O(3) Cl(1) O(4) 113.9(2) yes . . .
O(3) Cl(1) O(10) 104.35(17) yes . . .
O(3) Cl(1) O(11) 64.8(4) yes . . .
O(3) Cl(1) O(12) 79.8(2) yes . . .
O(3) Cl(1) O(13) 92.85(18) yes . . .
O(3) Cl(1) O(14) 29.3(2) yes . . .
O(4) Cl(1) O(10) 109.8(2) yes . . .
O(4) Cl(1) O(11) 105.4(4) yes . . .
O(4) Cl(1) O(12) 129.1(2) yes . . .
O(4) Cl(1) O(13) 25.2(2) yes . . .
O(4) Cl(1) O(14) 111.9(3) yes . . .
O(10) Cl(1) O(11) 144.4(4) yes . . .
O(10) Cl(1) O(12) 26.07(19) yes . . .
O(10) Cl(1) O(13) 104.15(18) yes . . .
O(10) Cl(1) O(14) 128.1(2) yes . . .
O(11) Cl(1) O(12) 123.7(4) yes . . .
O(11) Cl(1) O(13) 110.0(4) yes . . .
O(11) Cl(1) O(14) 35.7(4) yes . . .
O(12) Cl(1) O(13) 114.2(2) yes . . .
O(12) Cl(1) O(14) 102.0(2) yes . . .
O(13) Cl(1) O(14) 100.7(2) yes . . .
O(5) Cl(2) O(6) 111.72(11) yes . . .
O(5) Cl(2) O(7) 108.38(9) yes . . .
O(5) Cl(2) O(8) 109.54(9) yes . . .
O(6) Cl(2) O(7) 109.18(10) yes . . .
O(6) Cl(2) O(8) 109.40(9) yes . . .
O(7) Cl(2) O(8) 108.58(8) yes . . .
Cl(1) O(1) O(2) 78.3(3) yes . . .
Cl(1) O(2) O(1) 69.5(3) yes . . .
Cl(1) O(2) O(11) 69.3(5) yes . . .
O(1) O(2) O(11) 122.2(7) yes . . .
Cl(1) O(3) O(11) 61.9(4) yes . . .
Cl(1) O(3) O(14) 84.5(5) yes . . .
O(11) O(3) O(14) 22.9(6) yes . . .
Cl(1) O(4) O(13) 80.7(5) yes . . .
Cl(1) O(10) O(12) 65.9(4) yes . . .
Cl(1) O(11) O(2) 60.0(4) yes . . .
Cl(1) O(11) O(3) 53.3(3) yes . . .
Cl(1) O(11) O(14) 71.2(8) yes . . .
O(2) O(11) O(3) 105.0(7) yes . . .
O(2) O(11) O(14) 121.5(11) yes . . .
O(3) O(11) O(14) 18.1(5) yes . . .
Cl(1) O(12) O(10) 88.0(4) yes . . .
Cl(1) O(13) O(4) 74.1(5) yes . . .
Cl(1) O(14) O(3) 66.2(5) yes . . .
Cl(1) O(14) O(11) 73.2(8) yes . . .
O(3) O(14) O(11) 139.0(11) yes . . .
Ni(1) N(1) C(7) 106.67(10) yes . . .
Ni(1) N(1) C(14) 106.77(10) yes . . .
Ni(1) N(1) C(20) 108.23(10) yes . . .
C(7) N(1) C(14) 109.47(13) yes . . .
C(7) N(1) C(20) 112.80(13) yes . . .
C(14) N(1) C(20) 112.54(13) yes . . .
Ni(1) N(2) C(1) 130.32(12) yes . . .
Ni(1) N(2) C(6) 108.37(11) yes . . .
C(1) N(2) C(6) 117.99(15) yes . . .
Ni(1) N(3) C(8) 130.70(13) yes . . .
Ni(1) N(3) C(13) 110.39(11) yes . . .
C(8) N(3) C(13) 118.70(16) yes . . .
Ni(1) N(4) C(15) 127.16(10) yes . . .
Ni(1) N(4) C(19) 113.21(11) yes . . .
C(15) N(4) C(19) 119.11(13) yes . . .
Ni(1) N(5) C(21) 173.47(16) yes . . .
N(2) C(1) C(2) 120.24(17) yes . . .
N(2) C(1) C(3) 120.53(16) yes . . .
C(2) C(1) C(3) 119.22(18) yes . . .
C(1) C(3) C(4) 120.61(18) yes . . .
C(3) C(4) C(5) 118.97(18) yes . . .
C(4) C(5) C(6) 118.73(17) yes . . .
N(2) C(6) C(5) 123.10(16) yes . . .
N(2) C(6) C(7) 115.89(15) yes . . .
C(5) C(6) C(7) 120.86(16) yes . . .
N(1) C(7) C(6) 112.64(14) yes . . .
N(3) C(8) C(9) 118.31(17) yes . . .
N(3) C(8) C(10) 120.54(19) yes . . .
C(9) C(8) C(10) 121.14(17) yes . . .
C(8) C(10) C(11) 119.72(19) yes . . .
C(10) C(11) C(12) 119.9(2) yes . . .
C(11) C(12) C(13) 119.2(2) yes . . .
N(3) C(13) C(12) 121.72(17) yes . . .
N(3) C(13) C(14) 117.34(16) yes . . .
C(12) C(13) C(14) 120.93(17) yes . . .
N(1) C(14) C(13) 110.20(14) yes . . .
N(4) C(15) C(16) 122.59(16) yes . . .
C(15) C(16) C(17) 118.09(19) yes . . .
C(16) C(17) C(18) 119.50(18) yes . . .
C(17) C(18) C(19) 119.26(17) yes . . .
N(4) C(19) C(18) 121.44(16) yes . . .
N(4) C(19) C(20) 116.55(14) yes . . .
C(18) C(19) C(20) 121.84(16) yes . . .
N(1) C(20) C(19) 111.37(14) yes . . .
N(5) C(21) C(22) 179.0(2) yes . . .
C(1) C(2) H(1) 109.3 no . . .
C(1) C(2) H(2) 110.2 no . . .
C(1) C(2) H(3) 108.9 no . . .
H(1) C(2) H(2) 109.5 no . . .
H(1) C(2) H(3) 109.5 no . . .
H(2) C(2) H(3) 109.5 no . . .
C(1) C(3) H(4) 119.5 no . . .
C(4) C(3) H(4) 119.9 no . . .
C(3) C(4) H(5) 120.2 no . . .
C(5) C(4) H(5) 120.8 no . . .
C(4) C(5) H(6) 120.8 no . . .
C(6) C(5) H(6) 120.5 no . . .
N(1) C(7) H(7) 108.3 no . . .
N(1) C(7) H(8) 108.7 no . . .
C(6) C(7) H(7) 108.5 no . . .
C(6) C(7) H(8) 109.2 no . . .
H(7) C(7) H(8) 109.5 no . . .
C(8) C(9) H(9) 109.4 no . . .
C(8) C(9) H(10) 110.0 no . . .
C(8) C(9) H(11) 109.1 no . . .
H(9) C(9) H(10) 109.5 no . . .
H(9) C(9) H(11) 109.5 no . . .
H(10) C(9) H(11) 109.5 no . . .
C(8) C(10) H(12) 119.8 no . . .
C(11) C(10) H(12) 120.4 no . . .
C(10) C(11) H(13) 118.9 no . . .
C(12) C(11) H(13) 121.1 no . . .
C(11) C(12) H(14) 120.6 no . . .
C(13) C(12) H(14) 120.2 no . . .
N(1) C(14) H(15) 109.3 no . . .
N(1) C(14) H(16) 109.0 no . . .
C(13) C(14) H(15) 109.2 no . . .
C(13) C(14) H(16) 109.6 no . . .
H(15) C(14) H(16) 109.5 no . . .
N(4) C(15) H(17) 118.2 no . . .
C(16) C(15) H(17) 119.2 no . . .
C(15) C(16) H(18) 120.8 no . . .
C(17) C(16) H(18) 121.1 no . . .
C(16) C(17) H(19) 120.5 no . . .
C(18) C(17) H(19) 120.0 no . . .
C(17) C(18) H(20) 120.2 no . . .
C(19) C(18) H(20) 120.6 no . . .
N(1) C(20) H(21) 109.0 no . . .
N(1) C(20) H(22) 108.8 no . . .
C(19) C(20) H(21) 109.4 no . . .
C(19) C(20) H(22) 108.8 no . . .
H(21) C(20) H(22) 109.5 no . . .
C(21) C(22) H(23) 110.0 no . . .
C(21) C(22) H(24) 109.9 no . . .
C(21) C(22) H(25) 108.5 no . . .
H(23) C(22) H(24) 109.5 no . . .
H(23) C(22) H(25) 109.5 no . . .
H(24) C(22) H(25) 109.5 no . . .

loop_
_geom_bond_atom_site_label_1
_geom_bond_atom_site_label_2
_geom_bond_distance
_geom_bond_publ_flag
_geom_bond_site_symmetry_1
_geom_bond_site_symmetry_2
Ni(1) O(9) 2.1329(14) yes . .
Ni(1) N(1) 2.0703(14) yes . .
Ni(1) N(2) 2.1553(15) yes . .
Ni(1) N(3) 2.1385(14) yes . .
Ni(1) N(4) 2.0796(12) yes . .
Ni(1) N(5) 2.0502(15) yes . .
Cl(1) O(1) 1.372(4) yes . .
Cl(1) O(2) 1.434(3) yes . .
Cl(1) O(3) 1.409(3) yes . .
Cl(1) O(4) 1.413(4) yes . .
Cl(1) O(10) 1.503(3) yes . .
Cl(1) O(11) 1.550(11) yes . .
Cl(1) O(12) 1.372(3) yes . .
Cl(1) O(13) 1.450(3) yes . .
Cl(1) O(14) 1.533(6) yes . .
Cl(2) O(5) 1.4289(17) yes . .
Cl(2) O(6) 1.4167(17) yes . .
Cl(2) O(7) 1.4347(16) yes . .
Cl(2) O(8) 1.4464(14) yes . .
O(1) O(2) 0.782(5) yes . .
O(2) O(11) 1.282(11) yes . .
O(3) O(11) 1.591(11) yes . .
O(3) O(14) 0.753(7) yes . .
O(4) O(13) 0.626(5) yes . .
O(10) O(12) 0.661(5) yes . .
O(11) O(14) 0.944(12) yes . .
N(1) C(7) 1.476(2) yes . .
N(1) C(14) 1.477(2) yes . .
N(1) C(20) 1.487(2) yes . .
N(2) C(1) 1.363(2) yes . .
N(2) C(6) 1.357(2) yes . .
N(3) C(8) 1.350(2) yes . .
N(3) C(13) 1.350(2) yes . .
N(4) C(15) 1.350(2) yes . .
N(4) C(19) 1.334(2) yes . .
N(5) C(21) 1.131(2) yes . .
C(1) C(2) 1.470(2) yes . .
C(1) C(3) 1.394(2) yes . .
C(3) C(4) 1.377(2) yes . .
C(4) C(5) 1.375(2) yes . .
C(5) C(6) 1.384(2) yes . .
C(6) C(7) 1.499(2) yes . .
C(8) C(9) 1.503(3) yes . .
C(8) C(10) 1.407(3) yes . .
C(10) C(11) 1.359(3) yes . .
C(11) C(12) 1.354(3) yes . .
C(12) C(13) 1.397(2) yes . .
C(13) C(14) 1.499(2) yes . .
C(15) C(16) 1.376(2) yes . .
C(16) C(17) 1.388(2) yes . .
C(17) C(18) 1.379(2) yes . .
C(18) C(19) 1.388(2) yes . .
C(19) C(20) 1.508(2) yes . .
C(21) C(22) 1.456(2) yes . .
C(2) H(1) 0.950 no . .
C(2) H(2) 0.950 no . .
C(2) H(3) 0.950 no . .
C(3) H(4) 0.950 no . .
C(4) H(5) 0.950 no . .
C(5) H(6) 0.950 no . .
C(7) H(7) 0.950 no . .
C(7) H(8) 0.950 no . .
C(9) H(9) 0.950 no . .
C(9) H(10) 0.950 no . .
C(9) H(11) 0.950 no . .
C(10) H(12) 0.950 no . .
C(11) H(13) 0.950 no . .
C(12) H(14) 0.950 no . .
C(14) H(15) 0.950 no . .
C(14) H(16) 0.950 no . .
C(15) H(17) 0.950 no . .
C(16) H(18) 0.950 no . .
C(17) H(19) 0.950 no . .
C(18) H(20) 0.950 no . .
C(20) H(21) 0.950 no . .
C(20) H(22) 0.950 no . .
C(22) H(23) 0.950 no . .
C(22) H(24) 0.950 no . .
C(22) H(25) 0.950 no . .

loop_
_geom_contact_atom_site_label_1
_geom_contact_atom_site_label_2
_geom_contact_distance
_geom_contact_publ_flag
_geom_contact_site_symmetry_1
_geom_contact_site_symmetry_2
Cl(1) O(9) 3.5541(15) ? . 4_454
O(1) O(4) 3.564(6) ? . 3_565
O(1) C(17) 3.117(4) ? . 3_565
O(1) C(18) 2.987(4) ? . 3_565
O(1) C(21) 3.245(4) ? . 4_454
O(1) C(22) 3.314(5) ? . 4_454
O(2) O(9) 3.083(3) ? . 4_454
O(2) N(5) 3.232(3) ? . 4_454
O(2) C(17) 3.257(3) ? . 3_565
O(2) C(18) 3.381(3) ? . 3_565
O(2) C(21) 3.081(3) ? . 4_454
O(2) C(22) 3.492(4) ? . 4_454
O(3) O(9) 2.942(3) ? . 4_454
O(3) C(3) 3.215(3) ? . 4_554
O(3) C(7) 3.526(3) ? . .
O(4) O(1) 3.564(6) ? . 3_565
O(4) O(10) 3.408(5) ? . 3_565
O(4) C(11) 3.366(5) ? . 2_554
O(4) C(22) 3.180(5) ? . 2_555
O(5) C(2) 3.522(2) ? . 4_554
O(5) C(9) 3.279(3) ? . 2_555
O(5) C(22) 3.417(2) ? . 2_555
O(6) C(7) 3.343(2) ? . 4_555
O(6) C(12) 3.364(2) ? . 4_555
O(6) C(13) 3.511(2) ? . 4_555
O(6) C(14) 3.559(2) ? . 4_555
O(6) C(22) 3.425(2) ? . 4_554
O(7) O(9) 3.280(2) ? . .
O(7) C(4) 3.499(2) ? . 1_655
O(7) C(15) 3.181(2) ? . 4_554
O(7) C(16) 3.539(2) ? . 4_554
O(8) O(9) 2.8796(19) ? . .
O(8) N(4) 3.3482(19) ? . .
O(8) C(7) 3.255(2) ? . 4_555
O(8) C(19) 3.224(2) ? . .
O(8) C(20) 3.466(2) ? . .
O(9) Cl(1) 3.5541(15) ? . 4_555
O(9) O(2) 3.083(3) ? . 4_555
O(9) O(3) 2.942(3) ? . 4_555
O(9) O(7) 3.280(2) ? . .
O(9) O(8) 2.8796(19) ? . .
O(9) O(11) 2.787(11) ? . 4_555
O(9) O(12) 3.468(4) ? . 4_555
O(9) O(14) 2.678(6) ? . 4_555
O(10) O(4) 3.408(5) ? . 3_565
O(10) C(5) 3.432(3) ? . .
O(10) C(18) 3.341(4) ? . .
O(10) C(20) 3.548(3) ? . .
O(10) C(21) 3.328(3) ? . 4_454
O(10) C(22) 3.178(4) ? . 4_454
O(11) O(9) 2.787(11) ? . 4_454
O(11) C(11) 3.321(11) ? . 2_554
O(12) O(9) 3.468(4) ? . 4_454
O(12) C(5) 3.192(4) ? . .
O(12) C(6) 3.569(4) ? . .
O(12) C(7) 3.356(4) ? . .
O(12) C(20) 3.475(4) ? . .
O(12) C(21) 3.348(4) ? . 4_454
O(12) C(22) 3.474(4) ? . 4_454
O(13) C(2) 3.535(4) ? . 4_554
O(13) C(11) 3.475(4) ? . 2_554
O(13) C(20) 3.508(3) ? . .
O(13) C(22) 3.278(4) ? . 2_555
O(14) O(9) 2.678(6) ? . 4_454
O(14) C(3) 3.337(6) ? . 4_554
O(14) C(11) 3.586(6) ? . 2_554
N(4) O(8) 3.3482(19) ? . .
N(5) O(2) 3.232(3) ? . 4_555
C(1) C(10) 3.551(2) ? . 3_555
C(2) O(5) 3.522(2) ? . 4_455
C(2) O(13) 3.535(4) ? . 4_455
C(3) O(3) 3.215(3) ? . 4_455
C(3) O(14) 3.337(6) ? . 4_455
C(4) O(7) 3.499(2) ? . 1_455
C(5) O(10) 3.432(3) ? . .
C(5) O(12) 3.192(4) ? . .
C(6) O(12) 3.569(4) ? . .
C(7) O(3) 3.526(3) ? . .
C(7) O(6) 3.343(2) ? . 4_454
C(7) O(8) 3.255(2) ? . 4_454
C(7) O(12) 3.356(4) ? . .
C(9) O(5) 3.279(3) ? . 2_545
C(10) C(1) 3.551(2) ? . 3_555
C(11) O(4) 3.366(5) ? . 2_544
C(11) O(11) 3.321(11) ? . 2_544
C(11) O(13) 3.475(4) ? . 2_544
C(11) O(14) 3.586(6) ? . 2_544
C(12) O(6) 3.364(2) ? . 4_454
C(13) O(6) 3.511(2) ? . 4_454
C(14) O(6) 3.559(2) ? . 4_454
C(15) O(7) 3.181(2) ? . 4_455
C(16) O(7) 3.539(2) ? . 4_455
C(17) O(1) 3.117(4) ? . 3_565
C(17) O(2) 3.257(3) ? . 3_565
C(18) O(1) 2.987(4) ? . 3_565
C(18) O(2) 3.381(3) ? . 3_565
C(18) O(10) 3.341(4) ? . .
C(19) O(8) 3.224(2) ? . .
C(20) O(8) 3.466(2) ? . .
C(20) O(10) 3.548(3) ? . .
C(20) O(12) 3.475(4) ? . .
C(20) O(13) 3.508(3) ? . .
C(21) O(1) 3.245(4) ? . 4_555
C(21) O(2) 3.081(3) ? . 4_555
C(21) O(10) 3.328(3) ? . 4_555
C(21) O(12) 3.348(4) ? . 4_555
C(22) O(1) 3.314(5) ? . 4_555
C(22) O(2) 3.492(4) ? . 4_555
C(22) O(4) 3.180(5) ? . 2_545
C(22) O(5) 3.417(2) ? . 2_545
C(22) O(6) 3.425(2) ? . 4_455
C(22) O(10) 3.178(4) ? . 4_555
C(22) O(12) 3.474(4) ? . 4_555
C(22) O(13) 3.278(4) ? . 2_545
Cl(1) H(4) 3.367 ? . 4_554
Cl(1) H(7) 3.423 ? . .
Cl(1) H(13) 3.126 ? . 2_554
Cl(1) H(22) 3.080 ? . .
Cl(1) H(24) 3.251 ? . 4_454
Cl(2) H(5) 3.262 ? . 1_655
Cl(2) H(8) 3.252 ? . 4_555
Cl(2) H(9) 3.464 ? . 2_555
Cl(2) H(10) 3.252 ? . 2_555
Cl(2) H(21) 2.997 ? . .
Cl(2) H(23) 3.089 ? . 4_554
O(1) H(13) 3.498 ? . 2_554
O(1) H(19) 2.589 ? . 3_565
O(1) H(20) 2.318 ? . 3_565
O(1) H(24) 2.699 ? . 4_454
O(1) H(25) 3.592 ? . 4_454
O(2) H(9) 3.432 ? . 4_454
O(2) H(13) 3.453 ? . 2_554
O(2) H(19) 2.563 ? . 3_565
O(2) H(20) 2.824 ? . 3_565
O(2) H(24) 3.024 ? . 4_454
O(3) H(4) 2.348 ? . 4_554
O(3) H(6) 3.589 ? . .
O(3) H(7) 2.586 ? . .
O(3) H(13) 3.124 ? . 2_554
O(3) H(22) 2.815 ? . .
O(4) H(1) 3.575 ? . 4_554
O(4) H(2) 3.515 ? . 4_554
O(4) H(4) 3.404 ? . 4_554
O(4) H(13) 2.536 ? . 2_554
O(4) H(14) 3.360 ? . 2_554
O(4) H(20) 3.257 ? . .
O(4) H(20) 3.562 ? . 3_565
O(4) H(22) 3.183 ? . .
O(4) H(23) 3.488 ? . 2_555
O(4) H(24) 2.459 ? . 2_555
O(4) H(25) 3.187 ? . 2_555
O(5) H(2) 2.953 ? . 4_554
O(5) H(3) 3.321 ? . 4_554
O(5) H(9) 2.767 ? . 2_555
O(5) H(10) 3.180 ? . 2_555
O(5) H(11) 3.379 ? . 2_555
O(5) H(20) 3.593 ? . .
O(5) H(21) 2.936 ? . .
O(5) H(23) 3.048 ? . 4_554
O(5) H(25) 2.540 ? . 2_555
O(6) H(5) 2.896 ? . 1_655
O(6) H(7) 3.312 ? . 4_555
O(6) H(8) 2.579 ? . 4_555
O(6) H(10) 3.141 ? . 2_555
O(6) H(14) 3.172 ? . 4_555
O(6) H(15) 2.911 ? . 4_555
O(6) H(23) 2.479 ? . 4_554
O(7) H(2) 3.203 ? . 4_554
O(7) H(3) 3.251 ? . 4_554
O(7) H(5) 2.550 ? . 1_655
O(7) H(16) 3.053 ? . .
O(7) H(17) 2.385 ? . 4_554
O(7) H(18) 3.143 ? . 4_554
O(7) H(21) 2.756 ? . .
O(7) H(23) 3.367 ? . 4_554
O(8) H(6) 3.156 ? . 4_555
O(8) H(7) 2.947 ? . 4_555
O(8) H(8) 2.812 ? . 4_555
O(8) H(9) 3.354 ? . 2_555
O(8) H(10) 2.989 ? . 2_555
O(8) H(21) 2.839 ? . .
O(10) H(6) 2.902 ? . .
O(10) H(7) 3.030 ? . .
O(10) H(20) 2.892 ? . .
O(10) H(22) 2.773 ? . .
O(10) H(23) 3.586 ? . 4_454
O(10) H(24) 2.406 ? . 4_454
O(11) H(4) 3.353 ? . 4_554
O(11) H(13) 2.586 ? . 2_554
O(11) H(18) 3.590 ? . 1_554
O(11) H(19) 2.898 ? . 3_565
O(12) H(6) 2.567 ? . .
O(12) H(7) 2.552 ? . .
O(12) H(20) 3.324 ? . .
O(12) H(22) 2.662 ? . .
O(12) H(24) 2.816 ? . 4_454
O(13) H(1) 3.280 ? . 4_554
O(13) H(2) 3.017 ? . 4_554
O(13) H(4) 2.891 ? . 4_554
O(13) H(13) 2.582 ? . 2_554
O(13) H(20) 3.051 ? . .
O(13) H(22) 2.622 ? . .
O(13) H(24) 2.676 ? . 2_555
O(13) H(25) 3.099 ? . 2_555
O(14) H(4) 2.590 ? . 4_554
O(14) H(5) 3.592 ? . 4_554
O(14) H(7) 3.279 ? . .
O(14) H(13) 2.747 ? . 2_554
O(14) H(18) 3.496 ? . 1_554
O(14) H(22) 3.525 ? . .
N(2) H(12) 3.223 ? . 3_555
C(1) H(12) 3.015 ? . 3_555
C(1) H(13) 3.391 ? . 3_555
C(2) H(13) 3.378 ? . 3_555
C(2) H(25) 3.259 ? . 3_556
C(3) H(12) 2.929 ? . 3_555
C(3) H(13) 3.209 ? . 3_555
C(3) H(15) 3.047 ? . 4_455
C(4) H(12) 3.058 ? . 3_555
C(4) H(15) 3.404 ? . 4_455
C(4) H(17) 3.342 ? . 4_454
C(4) H(18) 3.409 ? . 4_454
C(5) H(12) 3.208 ? . 3_555
C(5) H(17) 3.503 ? . 4_454
C(6) H(10) 3.599 ? . 3_555
C(6) H(12) 3.273 ? . 3_555
C(7) H(10) 3.541 ? . 3_555
C(10) H(1) 3.480 ? . 3_555
C(10) H(19) 3.589 ? . 2_545
C(11) H(1) 3.076 ? . 3_555
C(12) H(19) 3.357 ? . 4_554
C(14) H(4) 3.532 ? . 4_554
C(15) H(5) 3.242 ? . 4_555
C(15) H(6) 3.279 ? . 4_555
C(16) H(5) 3.376 ? . 4_555
C(16) H(12) 3.424 ? . 2_555
C(16) H(14) 3.522 ? . 4_455
C(16) H(16) 3.270 ? . 4_455
C(17) H(9) 3.416 ? . 2_555
C(17) H(14) 3.171 ? . 4_455
C(18) H(9) 3.464 ? . 2_555
C(20) H(2) 3.288 ? . 4_554
C(20) H(4) 3.560 ? . 4_554
C(22) H(1) 3.397 ? . 3_556
H(1) O(4) 3.575 ? . 4_455
H(1) O(13) 3.280 ? . 4_455
H(1) C(10) 3.480 ? . 3_555
H(1) C(11) 3.076 ? . 3_555
H(1) C(22) 3.397 ? . 3_556
H(1) H(12) 3.474 ? . 3_555
H(1) H(13) 2.775 ? . 3_555
H(1) H(23) 3.155 ? . 3_556
H(1) H(25) 2.879 ? . 3_556
H(2) O(4) 3.515 ? . 4_455
H(2) O(5) 2.953 ? . 4_455
H(2) O(7) 3.203 ? . 4_455
H(2) O(13) 3.017 ? . 4_455
H(2) C(20) 3.288 ? . 4_455
H(2) H(13) 3.560 ? . 3_555
H(2) H(16) 3.584 ? . 4_455
H(2) H(21) 2.729 ? . 4_455
H(2) H(22) 2.979 ? . 4_455
H(2) H(25) 2.910 ? . 3_556
H(3) O(5) 3.321 ? . 4_455
H(3) O(7) 3.251 ? . 4_455
H(3) H(25) 3.503 ? . 3_556
H(4) Cl(1) 3.367 ? . 4_455
H(4) O(3) 2.348 ? . 4_455
H(4) O(4) 3.404 ? . 4_455
H(4) O(11) 3.353 ? . 4_455
H(4) O(13) 2.891 ? . 4_455
H(4) O(14) 2.590 ? . 4_455
H(4) C(14) 3.532 ? . 4_455
H(4) C(20) 3.560 ? . 4_455
H(4) H(7) 3.289 ? . 4_455
H(4) H(12) 3.346 ? . 3_555
H(4) H(13) 2.985 ? . 3_555
H(4) H(15) 2.786 ? . 4_455
H(4) H(21) 3.540 ? . 4_455
H(4) H(22) 2.945 ? . 4_455
H(5) Cl(2) 3.262 ? . 1_455
H(5) O(6) 2.896 ? . 1_455
H(5) O(7) 2.550 ? . 1_455
H(5) O(14) 3.592 ? . 4_455
H(5) C(15) 3.242 ? . 4_454
H(5) C(16) 3.376 ? . 4_454
H(5) H(12) 3.553 ? . 3_555
H(5) H(15) 3.401 ? . 4_455
H(5) H(17) 2.709 ? . 4_454
H(5) H(18) 2.984 ? . 4_454
H(6) O(3) 3.589 ? . .
H(6) O(8) 3.156 ? . 4_454
H(6) O(10) 2.902 ? . .
H(6) O(12) 2.567 ? . .
H(6) C(15) 3.279 ? . 4_454
H(6) H(17) 3.042 ? . 4_454
H(7) Cl(1) 3.423 ? . .
H(7) O(3) 2.586 ? . .
H(7) O(6) 3.312 ? . 4_454
H(7) O(8) 2.947 ? . 4_454
H(7) O(10) 3.030 ? . .
H(7) O(12) 2.552 ? . .
H(7) O(14) 3.279 ? . .
H(7) H(4) 3.289 ? . 4_554
H(8) Cl(2) 3.252 ? . 4_454
H(8) O(6) 2.579 ? . 4_454
H(8) O(8) 2.812 ? . 4_454
H(8) H(10) 2.757 ? . 3_555
H(9) Cl(2) 3.464 ? . 2_545
H(9) O(2) 3.432 ? . 4_555
H(9) O(5) 2.767 ? . 2_545
H(9) O(8) 3.354 ? . 2_545
H(9) C(17) 3.416 ? . 2_545
H(9) C(18) 3.464 ? . 2_545
H(9) H(19) 3.279 ? . 2_545
H(9) H(20) 3.362 ? . 2_545
H(10) Cl(2) 3.252 ? . 2_545
H(10) O(5) 3.180 ? . 2_545
H(10) O(6) 3.141 ? . 2_545
H(10) O(8) 2.989 ? . 2_545
H(10) C(6) 3.599 ? . 3_555
H(10) C(7) 3.541 ? . 3_555
H(10) H(8) 2.757 ? . 3_555
H(11) O(5) 3.379 ? . 2_545
H(12) N(2) 3.223 ? . 3_555
H(12) C(1) 3.015 ? . 3_555
H(12) C(3) 2.929 ? . 3_555
H(12) C(4) 3.058 ? . 3_555
H(12) C(5) 3.208 ? . 3_555
H(12) C(6) 3.273 ? . 3_555
H(12) C(16) 3.424 ? . 2_545
H(12) H(1) 3.474 ? . 3_555
H(12) H(4) 3.346 ? . 3_555
H(12) H(5) 3.553 ? . 3_555
H(12) H(18) 3.187 ? . 2_545
H(12) H(19) 3.513 ? . 2_545
H(13) Cl(1) 3.126 ? . 2_544
H(13) O(1) 3.498 ? . 2_544
H(13) O(2) 3.453 ? . 2_544
H(13) O(3) 3.124 ? . 2_544
H(13) O(4) 2.536 ? . 2_544
H(13) O(11) 2.586 ? . 2_544
H(13) O(13) 2.582 ? . 2_544
H(13) O(14) 2.747 ? . 2_544
H(13) C(1) 3.391 ? . 3_555
H(13) C(2) 3.378 ? . 3_555
H(13) C(3) 3.209 ? . 3_555
H(13) H(1) 2.775 ? . 3_555
H(13) H(2) 3.560 ? . 3_555
H(13) H(4) 2.985 ? . 3_555
H(13) H(19) 3.532 ? . 4_554
H(14) O(4) 3.360 ? . 2_544
H(14) O(6) 3.172 ? . 4_454
H(14) C(16) 3.522 ? . 4_554
H(14) C(17) 3.171 ? . 4_554
H(14) H(19) 3.009 ? . 4_554
H(14) H(23) 3.318 ? . 1_554
H(14) H(24) 3.539 ? . 1_554
H(15) O(6) 2.911 ? . 4_454
H(15) C(3) 3.047 ? . 4_554
H(15) C(4) 3.404 ? . 4_554
H(15) H(4) 2.786 ? . 4_554
H(15) H(5) 3.401 ? . 4_554
H(16) O(7) 3.053 ? . .
H(16) C(16) 3.270 ? . 4_554
H(16) H(2) 3.584 ? . 4_554
H(16) H(17) 3.557 ? . 4_554
H(16) H(18) 2.911 ? . 4_554
H(17) O(7) 2.385 ? . 4_455
H(17) C(4) 3.342 ? . 4_555
H(17) C(5) 3.503 ? . 4_555
H(17) H(5) 2.709 ? . 4_555
H(17) H(6) 3.042 ? . 4_555
H(17) H(16) 3.557 ? . 4_455
H(18) O(7) 3.143 ? . 4_455
H(18) O(11) 3.590 ? . 1_556
H(18) O(14) 3.496 ? . 1_556
H(18) C(4) 3.409 ? . 4_555
H(18) H(5) 2.984 ? . 4_555
H(18) H(12) 3.187 ? . 2_555
H(18) H(16) 2.911 ? . 4_455
H(19) O(1) 2.589 ? . 3_565
H(19) O(2) 2.563 ? . 3_565
H(19) O(11) 2.898 ? . 3_565
H(19) C(10) 3.589 ? . 2_555
H(19) C(12) 3.357 ? . 4_455
H(19) H(9) 3.279 ? . 2_555
H(19) H(12) 3.513 ? . 2_555
H(19) H(13) 3.532 ? . 4_455
H(19) H(14) 3.009 ? . 4_455
H(20) O(1) 2.318 ? . 3_565
H(20) O(2) 2.824 ? . 3_565
H(20) O(4) 3.257 ? . .
H(20) O(4) 3.562 ? . 3_565
H(20) O(5) 3.593 ? . .
H(20) O(10) 2.892 ? . .
H(20) O(12) 3.324 ? . .
H(20) O(13) 3.051 ? . .
H(20) H(9) 3.362 ? . 2_555
H(20) H(24) 3.265 ? . 2_555
H(20) H(25) 3.318 ? . 2_555
H(21) Cl(2) 2.997 ? . .
H(21) O(5) 2.936 ? . .
H(21) O(7) 2.756 ? . .
H(21) O(8) 2.839 ? . .
H(21) H(2) 2.729 ? . 4_554
H(21) H(4) 3.540 ? . 4_554
H(22) Cl(1) 3.080 ? . .
H(22) O(3) 2.815 ? . .
H(22) O(4) 3.183 ? . .
H(22) O(10) 2.773 ? . .
H(22) O(12) 2.662 ? . .
H(22) O(13) 2.622 ? . .
H(22) O(14) 3.525 ? . .
H(22) H(2) 2.979 ? . 4_554
H(22) H(4) 2.945 ? . 4_554
H(23) Cl(2) 3.089 ? . 4_455
H(23) O(4) 3.488 ? . 2_545
H(23) O(5) 3.048 ? . 4_455
H(23) O(6) 2.479 ? . 4_455
H(23) O(7) 3.367 ? . 4_455
H(23) O(10) 3.586 ? . 4_555
H(23) H(1) 3.155 ? . 3_556
H(23) H(14) 3.318 ? . 1_556
H(24) Cl(1) 3.251 ? . 4_555
H(24) O(1) 2.699 ? . 4_555
H(24) O(2) 3.024 ? . 4_555
H(24) O(4) 2.459 ? . 2_545
H(24) O(10) 2.406 ? . 4_555
H(24) O(12) 2.816 ? . 4_555
H(24) O(13) 2.676 ? . 2_545
H(24) H(14) 3.539 ? . 1_556
H(24) H(20) 3.265 ? . 2_545
H(25) O(1) 3.592 ? . 4_555
H(25) O(4) 3.187 ? . 2_545
H(25) O(5) 2.540 ? . 2_545
H(25) O(13) 3.099 ? . 2_545
H(25) C(2) 3.259 ? . 3_556
H(25) H(1) 2.879 ? . 3_556
H(25) H(2) 2.910 ? . 3_556
H(25) H(3) 3.503 ? . 3_556
H(25) H(20) 3.318 ? . 2_545

loop_
_geom_torsion_atom_site_label_1
_geom_torsion_atom_site_label_2
_geom_torsion_atom_site_label_3
_geom_torsion_atom_site_label_4
_geom_torsion
_geom_torsion_publ_flag
_geom_torsion_site_symmetry_1
_geom_torsion_site_symmetry_2
_geom_torsion_site_symmetry_3
_geom_torsion_site_symmetry_4
O(9) Ni(1) N(1) C(7) 169.46(10) ? . . . .
O(9) Ni(1) N(1) C(14) 52.48(11) ? . . . .
O(9) Ni(1) N(1) C(20) -68.90(11) ? . . . .
O(9) Ni(1) N(2) C(1) -128.4(2) ? . . . .
O(9) Ni(1) N(2) C(6) 30.1(3) ? . . . .
O(9) Ni(1) N(3) C(8) 110.36(19) ? . . . .
O(9) Ni(1) N(3) C(13) -64.21(13) ? . . . .
O(9) Ni(1) N(4) C(15) -106.00(15) ? . . . .
O(9) Ni(1) N(4) C(19) 82.49(12) ? . . . .
O(9) Ni(1) N(5) C(21) -18.6(12) ? . . . .
N(1) Ni(1) N(2) C(1) -162.20(14) ? . . . .
N(1) Ni(1) N(2) C(6) -3.69(10) ? . . . .
N(2) Ni(1) N(1) C(7) -16.86(10) ? . . . .
N(2) Ni(1) N(1) C(14) -133.84(11) ? . . . .
N(2) Ni(1) N(1) C(20) 104.78(11) ? . . . .
N(1) Ni(1) N(3) C(8) -162.11(19) ? . . . .
N(1) Ni(1) N(3) C(13) 23.32(13) ? . . . .
N(3) Ni(1) N(1) C(7) 82.40(10) ? . . . .
N(3) Ni(1) N(1) C(14) -34.58(10) ? . . . .
N(3) Ni(1) N(1) C(20) -155.96(12) ? . . . .
N(1) Ni(1) N(4) C(15) 166.84(15) ? . . . .
N(1) Ni(1) N(4) C(19) -4.67(12) ? . . . .
N(4) Ni(1) N(1) C(7) -102.09(10) ? . . . .
N(4) Ni(1) N(1) C(14) 140.93(11) ? . . . .
N(4) Ni(1) N(1) C(20) 19.55(11) ? . . . .
N(1) Ni(1) N(5) C(21) -36.0(15) ? . . . .
N(5) Ni(1) N(1) C(7) -173.1(4) ? . . . .
N(5) Ni(1) N(1) C(14) 69.9(4) ? . . . .
N(5) Ni(1) N(1) C(20) -51.5(5) ? . . . .
N(2) Ni(1) N(3) C(8) -80.22(18) ? . . . .
N(2) Ni(1) N(3) C(13) 105.22(13) ? . . . .
N(3) Ni(1) N(2) C(1) 119.60(13) ? . . . .
N(3) Ni(1) N(2) C(6) -81.90(10) ? . . . .
N(2) Ni(1) N(4) C(15) 82.59(15) ? . . . .
N(2) Ni(1) N(4) C(19) -88.92(12) ? . . . .
N(4) Ni(1) N(2) C(1) -79.34(14) ? . . . .
N(4) Ni(1) N(2) C(6) 79.17(10) ? . . . .
N(2) Ni(1) N(5) C(21) 168.2(12) ? . . . .
N(5) Ni(1) N(2) C(1) 14.91(14) ? . . . .
N(5) Ni(1) N(2) C(6) 173.41(10) ? . . . .
N(3) Ni(1) N(4) C(15) -179.44(17) ? . . . .
N(3) Ni(1) N(4) C(19) 9.0(2) ? . . . .
N(4) Ni(1) N(3) C(8) -175.95(18) ? . . . .
N(4) Ni(1) N(3) C(13) 9.5(2) ? . . . .
N(3) Ni(1) N(5) C(21) 67.0(12) ? . . . .
N(5) Ni(1) N(3) C(8) 24.86(19) ? . . . .
N(5) Ni(1) N(3) C(13) -149.70(13) ? . . . .
N(4) Ni(1) N(5) C(21) -106.3(12) ? . . . .
N(5) Ni(1) N(4) C(15) -19.84(15) ? . . . .
N(5) Ni(1) N(4) C(19) 168.64(12) ? . . . .
O(1) Cl(1) O(2) O(11) 138.6(7) ? . . . .
O(1) Cl(1) O(3) O(11) 23.0(5) ? . . . .
O(1) Cl(1) O(3) O(14) 26.8(6) ? . . . .
O(3) Cl(1) O(1) O(2) 10.4(5) ? . . . .
O(1) Cl(1) O(4) O(13) 179.3(5) ? . . . .
O(4) Cl(1) O(1) O(2) 137.6(4) ? . . . .
O(1) Cl(1) O(10) O(12) 125.5(4) ? . . . .
O(10) Cl(1) O(1) O(2) -112.5(4) ? . . . .
O(1) Cl(1) O(11) O(2) -21.2(3) ? . . . .
O(1) Cl(1) O(11) O(3) -164.7(3) ? . . . .
O(1) Cl(1) O(11) O(14) -167.9(8) ? . . . .
O(11) Cl(1) O(1) O(2) 31.7(5) ? . . . .
O(1) Cl(1) O(12) O(10) -60.5(5) ? . . . .
O(12) Cl(1) O(1) O(2) -89.7(4) ? . . . .
O(1) Cl(1) O(13) O(4) -0.7(5) ? . . . .
O(13) Cl(1) O(1) O(2) 137.9(3) ? . . . .
O(1) Cl(1) O(14) O(3) -161.4(4) ? . . . .
O(1) Cl(1) O(14) O(11) 12.7(8) ? . . . .
O(14) Cl(1) O(1) O(2) 24.2(5) ? . . . .
O(2) Cl(1) O(3) O(11) 28.8(5) ? . . . .
O(2) Cl(1) O(3) O(14) 32.6(5) ? . . . .
O(3) Cl(1) O(2) O(1) -172.9(4) ? . . . .
O(3) Cl(1) O(2) O(11) -34.3(5) ? . . . .
O(2) Cl(1) O(4) O(13) -157.7(4) ? . . . .
O(4) Cl(1) O(2) O(1) -46.9(4) ? . . . .
O(4) Cl(1) O(2) O(11) 91.7(5) ? . . . .
O(2) Cl(1) O(10) O(12) 94.2(4) ? . . . .
O(10) Cl(1) O(2) O(1) 75.0(4) ? . . . .
O(10) Cl(1) O(2) O(11) -146.4(5) ? . . . .
O(2) Cl(1) O(11) O(3) -143.5(5) ? . . . .
O(2) Cl(1) O(11) O(14) -146.7(10) ? . . . .
O(11) Cl(1) O(2) O(1) -138.6(7) ? . . . .
O(2) Cl(1) O(12) O(10) -94.8(4) ? . . . .
O(12) Cl(1) O(2) O(1) 102.5(4) ? . . . .
O(12) Cl(1) O(2) O(11) -118.9(5) ? . . . .
O(2) Cl(1) O(13) O(4) 29.9(6) ? . . . .
O(13) Cl(1) O(2) O(1) -60.2(5) ? . . . .
O(13) Cl(1) O(2) O(11) 78.4(6) ? . . . .
O(2) Cl(1) O(14) O(3) -148.7(5) ? . . . .
O(2) Cl(1) O(14) O(11) 25.4(8) ? . . . .
O(14) Cl(1) O(2) O(1) -157.5(4) ? . . . .
O(14) Cl(1) O(2) O(11) -18.9(6) ? . . . .
O(3) Cl(1) O(4) O(13) -35.5(5) ? . . . .
O(4) Cl(1) O(3) O(11) -96.4(5) ? . . . .
O(4) Cl(1) O(3) O(14) -92.6(5) ? . . . .
O(3) Cl(1) O(10) O(12) -19.8(4) ? . . . .
O(10) Cl(1) O(3) O(11) 143.8(5) ? . . . .
O(10) Cl(1) O(3) O(14) 147.7(5) ? . . . .
O(3) Cl(1) O(11) O(2) 143.5(5) ? . . . .
O(3) Cl(1) O(11) O(14) -3.2(5) ? . . . .
O(11) Cl(1) O(3) O(14) 3.8(7) ? . . . .
O(3) Cl(1) O(12) O(10) 160.5(4) ? . . . .
O(12) Cl(1) O(3) O(11) 135.1(5) ? . . . .
O(12) Cl(1) O(3) O(14) 139.0(5) ? . . . .
O(3) Cl(1) O(13) O(4) 147.9(5) ? . . . .
O(13) Cl(1) O(3) O(11) -110.8(5) ? . . . .
O(13) Cl(1) O(3) O(14) -107.0(5) ? . . . .
O(3) Cl(1) O(14) O(11) 174.1(10) ? . . . .
O(14) Cl(1) O(3) O(11) -3.8(7) ? . . . .
O(4) Cl(1) O(10) O(12) -142.2(4) ? . . . .
O(10) Cl(1) O(4) O(13) 81.1(5) ? . . . .
O(4) Cl(1) O(11) O(2) -106.9(4) ? . . . .
O(4) Cl(1) O(11) O(3) 109.6(3) ? . . . .
O(4) Cl(1) O(11) O(14) 106.4(7) ? . . . .
O(11) Cl(1) O(4) O(13) -104.4(6) ? . . . .
O(4) Cl(1) O(12) O(10) 48.0(5) ? . . . .
O(12) Cl(1) O(4) O(13) 60.8(5) ? . . . .
O(4) Cl(1) O(14) O(3) 100.0(5) ? . . . .
O(4) Cl(1) O(14) O(11) -85.9(8) ? . . . .
O(14) Cl(1) O(4) O(13) -67.3(5) ? . . . .
O(10) Cl(1) O(11) O(2) 64.2(8) ? . . . .
O(10) Cl(1) O(11) O(3) -79.3(7) ? . . . .
O(10) Cl(1) O(11) O(14) -82.5(10) ? . . . .
O(11) Cl(1) O(10) O(12) 46.8(9) ? . . . .
O(10) Cl(1) O(13) O(4) -106.6(5) ? . . . .
O(13) Cl(1) O(10) O(12) -116.5(4) ? . . . .
O(10) Cl(1) O(14) O(3) -41.2(6) ? . . . .
O(10) Cl(1) O(14) O(11) 132.9(8) ? . . . .
O(14) Cl(1) O(10) O(12) -0.4(6) ? . . . .
O(11) Cl(1) O(12) O(10) -149.3(6) ? . . . .
O(12) Cl(1) O(11) O(2) 86.9(5) ? . . . .
O(12) Cl(1) O(11) O(3) -56.6(5) ? . . . .
O(12) Cl(1) O(11) O(14) -59.8(9) ? . . . .
O(11) Cl(1) O(13) O(4) 83.6(6) ? . . . .
O(13) Cl(1) O(11) O(2) -133.0(3) ? . . . .
O(13) Cl(1) O(11) O(3) 83.5(3) ? . . . .
O(13) Cl(1) O(11) O(14) 80.3(7) ? . . . .
O(11) Cl(1) O(14) O(3) -174.1(10) ? . . . .
O(14) Cl(1) O(11) O(2) 146.7(10) ? . . . .
O(14) Cl(1) O(11) O(3) 3.2(5) ? . . . .
O(12) Cl(1) O(13) O(4) -132.1(5) ? . . . .
O(13) Cl(1) O(12) O(10) 72.0(4) ? . . . .
O(12) Cl(1) O(14) O(3) -41.3(5) ? . . . .
O(12) Cl(1) O(14) O(11) 132.7(8) ? . . . .
O(14) Cl(1) O(12) O(10) 179.7(4) ? . . . .
O(13) Cl(1) O(14) O(3) 76.5(5) ? . . . .
O(13) Cl(1) O(14) O(11) -109.5(8) ? . . . .
O(14) Cl(1) O(13) O(4) 119.4(5) ? . . . .
Cl(1) O(1) O(2) O(11) -47.0(7) ? . . . .
Cl(1) O(2) O(11) O(3) 29.6(4) ? . . . .
Cl(1) O(2) O(11) O(14) 37.6(11) ? . . . .
O(1) O(2) O(11) Cl(1) 47.1(6) ? . . . .
O(1) O(2) O(11) O(3) 76.7(8) ? . . . .
O(1) O(2) O(11) O(14) 84.6(14) ? . . . .
Cl(1) O(3) O(11) O(2) -32.2(5) ? . . . .
Cl(1) O(3) O(11) O(14) 170.2(18) ? . . . .
Cl(1) O(3) O(14) O(11) -8.7(15) ? . . . .
O(11) O(3) O(14) Cl(1) 8.7(15) ? . . . .
O(14) O(3) O(11) Cl(1) -170.2(18) ? . . . .
O(14) O(3) O(11) O(2) 158(2) ? . . . .
Cl(1) O(11) O(14) O(3) 8.3(15) ? . . . .
O(2) O(11) O(14) Cl(1) -33.9(9) ? . . . .
O(2) O(11) O(14) O(3) -26(2) ? . . . .
O(3) O(11) O(14) Cl(1) -8.3(15) ? . . . .
Ni(1) N(1) C(7) C(6) 34.41(15) ? . . . .
Ni(1) N(1) C(14) C(13) 40.83(16) ? . . . .
Ni(1) N(1) C(20) C(19) -30.61(16) ? . . . .
C(7) N(1) C(14) C(13) -74.28(17) ? . . . .
C(14) N(1) C(7) C(6) 149.57(13) ? . . . .
C(7) N(1) C(20) C(19) 87.17(17) ? . . . .
C(20) N(1) C(7) C(6) -84.29(17) ? . . . .
C(14) N(1) C(20) C(19) -148.35(15) ? . . . .
C(20) N(1) C(14) C(13) 159.44(14) ? . . . .
Ni(1) N(2) C(1) C(2) -24.8(2) ? . . . .
Ni(1) N(2) C(1) C(3) 154.70(13) ? . . . .
Ni(1) N(2) C(6) C(5) -159.97(14) ? . . . .
Ni(1) N(2) C(6) C(7) 24.49(16) ? . . . .
C(1) N(2) C(6) C(5) 1.6(2) ? . . . .
C(1) N(2) C(6) C(7) -173.96(14) ? . . . .
C(6) N(2) C(1) C(2) 178.35(16) ? . . . .
C(6) N(2) C(1) C(3) -2.1(2) ? . . . .
Ni(1) N(3) C(8) C(9) 11.5(3) ? . . . .
Ni(1) N(3) C(8) C(10) -169.36(16) ? . . . .
Ni(1) N(3) C(13) C(12) 172.78(16) ? . . . .
Ni(1) N(3) C(13) C(14) -6.4(2) ? . . . .
C(8) N(3) C(13) C(12) -2.5(2) ? . . . .
C(8) N(3) C(13) C(14) 178.30(18) ? . . . .
C(13) N(3) C(8) C(9) -174.3(2) ? . . . .
C(13) N(3) C(8) C(10) 4.8(3) ? . . . .
Ni(1) N(4) C(15) C(16) -172.07(14) ? . . . .
Ni(1) N(4) C(19) C(18) 172.55(14) ? . . . .
Ni(1) N(4) C(19) C(20) -12.01(19) ? . . . .
C(15) N(4) C(19) C(18) 0.3(2) ? . . . .
C(15) N(4) C(19) C(20) 175.72(15) ? . . . .
C(19) N(4) C(15) C(16) -1.0(2) ? . . . .
Ni(1) N(5) C(21) C(22) 178(7) ? . . . .
N(2) C(1) C(3) C(4) 0.3(2) ? . . . .
C(2) C(1) C(3) C(4) 179.88(19) ? . . . .
C(1) C(3) C(4) C(5) 2.0(2) ? . . . .
C(3) C(4) C(5) C(6) -2.5(2) ? . . . .
C(4) C(5) C(6) N(2) 0.8(2) ? . . . .
C(4) C(5) C(6) C(7) 176.08(16) ? . . . .
N(2) C(6) C(7) N(1) -41.58(19) ? . . . .
C(5) C(6) C(7) N(1) 142.77(16) ? . . . .
N(3) C(8) C(10) C(11) -4.5(3) ? . . . .
C(9) C(8) C(10) C(11) 174.6(2) ? . . . .
C(8) C(10) C(11) C(12) 1.7(3) ? . . . .
C(10) C(11) C(12) C(13) 0.6(3) ? . . . .
C(11) C(12) C(13) N(3) -0.2(3) ? . . . .
C(11) C(12) C(13) C(14) 178.9(2) ? . . . .
N(3) C(13) C(14) N(1) -23.1(2) ? . . . .
C(12) C(13) C(14) N(1) 157.68(18) ? . . . .
N(4) C(15) C(16) C(17) 1.2(3) ? . . . .
C(15) C(16) C(17) C(18) -0.6(3) ? . . . .
C(16) C(17) C(18) C(19) -0.1(2) ? . . . .
C(17) C(18) C(19) N(4) 0.2(2) ? . . . .
C(17) C(18) C(19) C(20) -174.97(18) ? . . . .
N(4) C(19) C(20) N(1) 29.2(2) ? . . . .
C(18) C(19) C(20) N(1) -155.35(17) ? . . . .
